data_7232074
loop_
_publ_author_name
'Guo, Xiuli'
'Xu, Jianing'
'Sun, Jing'
'Chen, Xiaodong'
'Wang, Li'
'Fan, Yong'

_publ_section_title
;
 Three layer-structured cadmium coordination polymers based on flexible
 5-(4-pyridyl)-methoxylisophthalic acid: rapid synthesis and luminescence
 sensing
;
_journal_issue 6
_journal_name_full CrystEngComm
_journal_page_first 1001
_journal_paper_doi 10.1039/C8CE01524D
_journal_volume 21
_journal_year 2019
_chemical_formula_sum 'C14 H11 Cd N O6'
_chemical_formula_weight 401.64
_space_group_IT_number 2
_space_group_name_Hall '-P 1'
_space_group_name_H-M_alt 'P -1'
_symmetry_cell_setting triclinic
_symmetry_space_group_name_Hall '-P 1'
_symmetry_space_group_name_H-M 'P -1'
_atom_sites_solution_hydrogens geom
_atom_sites_solution_primary direct
_atom_sites_solution_secondary difmap
_audit_creation_method SHELXL-97
_audit_update_record
;
2018-06-23 deposited with the CCDC.
2018-12-27 downloaded from the CCDC.
;
_cell_angle_alpha 75.4320(10)
_cell_angle_beta 79.5900(10)
_cell_angle_gamma 69.4910(10)
_cell_formula_units_Z 2
_cell_length_a 7.5577(4)
_cell_length_b 9.9980(5)
_cell_length_c 12.2600(6)
_cell_measurement_reflns_used 7280
_cell_measurement_temperature 293(2)
_cell_measurement_theta_max 25.11
_cell_measurement_theta_min 2.22
_cell_volume 835.39(7)
_computing_structure_refinement 'SHELXL-97 (Sheldrick, 1997)'
_computing_structure_solution 'SHELXS-97 (Sheldrick, 1990)'
_diffrn_ambient_temperature 293(2)
_diffrn_measured_fraction_theta_full 0.996
_diffrn_measured_fraction_theta_max 0.996
_diffrn_measurement_device_type 'Bruker APEX-II CCD'
_diffrn_radiation_monochromator graphite
_diffrn_radiation_source 'fine-focus sealed tube'
_diffrn_radiation_type MoK\a
_diffrn_radiation_wavelength 0.71073
_diffrn_reflns_av_R_equivalents 0.0222
_diffrn_reflns_av_sigmaI/netI 0.0268
_diffrn_reflns_limit_h_max 8
_diffrn_reflns_limit_h_min -9
_diffrn_reflns_limit_k_max 11
_diffrn_reflns_limit_k_min -11
_diffrn_reflns_limit_l_max 14
_diffrn_reflns_limit_l_min -14
_diffrn_reflns_number 7280
_diffrn_reflns_theta_full 25.11
_diffrn_reflns_theta_max 25.11
_diffrn_reflns_theta_min 2.22
_exptl_absorpt_coefficient_mu 1.332
_exptl_crystal_colour colorless
_exptl_crystal_density_diffrn 1.597
_exptl_crystal_density_method 'not measured'
_exptl_crystal_description block
_exptl_crystal_F_000 396
_refine_diff_density_max 0.917
_refine_diff_density_min -0.322
_refine_diff_density_rms 0.078
_refine_ls_extinction_method none
_refine_ls_goodness_of_fit_ref 1.078
_refine_ls_hydrogen_treatment mixed
_refine_ls_matrix_type full
_refine_ls_number_parameters 199
_refine_ls_number_reflns 2955
_refine_ls_number_restraints 0
_refine_ls_restrained_S_all 1.078
_refine_ls_R_factor_all 0.0244
_refine_ls_R_factor_gt 0.0217
_refine_ls_shift/su_max 0.001
_refine_ls_shift/su_mean 0.000
_refine_ls_structure_factor_coef Fsqd
_refine_ls_weighting_details 'calc w=1/[\s^2^(Fo^2^)+(0.0443P)^2^+0.0000P] where P=(Fo^2^+2Fc^2^)/3'
_refine_ls_weighting_scheme calc
_refine_ls_wR_factor_gt 0.0652
_refine_ls_wR_factor_ref 0.0663
_reflns_number_gt 2726
_reflns_number_total 2955
_reflns_threshold_expression >2sigma(I)
_cod_data_source_file c8ce01524d2.cif
_cod_data_source_block g_sq_d
_cod_depositor_comments 'Adding full bibliography for 7232074--7232076.cif.'
_cod_database_code 7232074

loop_
_symmetry_equiv_pos_as_xyz
'x, y, z'
'-x, -y, -z'

loop_
_atom_site_label
_atom_site_type_symbol
_atom_site_fract_x
_atom_site_fract_y
_atom_site_fract_z
_atom_site_U_iso_or_equiv
_atom_site_adp_type
_atom_site_occupancy
_atom_site_symmetry_multiplicity
_atom_site_calc_flag
_atom_site_refinement_flags
Cd1 Cd -0.48228(2) 0.810590(18) 0.955982(14) 0.02731(9) Uani 1 1 d .
O1 O -0.2313(3) 0.7228(2) 0.83173(18) 0.0410(5) Uani 1 1 d .
O2 O 0.2289(3) 0.47742(19) 0.52949(15) 0.0354(4) Uani 1 1 d .
O3 O -0.2618(3) 0.5419(2) 0.97064(17) 0.0367(5) Uani 1 1 d .
O4 O -0.6872(4) 0.7158(3) 0.9061(2) 0.0590(7) Uani 1 1 d .
H1W H -0.7712 0.7600 0.8590 0.088 Uiso 1 1 d R
H2W H -0.7212 0.6480 0.9480 0.088 Uiso 1 1 d R
O5 O 0.3904(3) 0.0018(2) 0.81280(19) 0.0499(6) Uani 1 1 d .
O6 O 0.3039(3) 0.0746(2) 0.97448(17) 0.0356(5) Uani 1 1 d .
N1 N 0.3997(3) 0.7387(2) 0.13895(18) 0.0304(5) Uani 1 1 d .
C1 C -0.1825(4) 0.5883(3) 0.8774(2) 0.0283(6) Uani 1 1 d .
C2 C -0.0293(3) 0.4850(3) 0.8145(2) 0.0240(5) Uani 1 1 d .
C3 C 0.0592(3) 0.3428(3) 0.8688(2) 0.0242(5) Uani 1 1 d .
H3 H 0.0253 0.3110 0.9452 0.029 Uiso 1 1 calc R
C4 C 0.0257(4) 0.5336(3) 0.7013(2) 0.0269(5) Uani 1 1 d .
H4 H -0.0309 0.6298 0.6659 0.032 Uiso 1 1 calc R
C5 C 0.4592(4) 0.6027(3) 0.1986(2) 0.0340(6) Uani 1 1 d .
H5 H 0.5533 0.5333 0.1636 0.041 Uiso 1 1 calc R
C6 C 0.3908(4) 0.5584(3) 0.3082(2) 0.0330(6) Uani 1 1 d .
H6 H 0.4371 0.4617 0.3454 0.040 Uiso 1 1 calc R
C7 C 0.2521(4) 0.6596(3) 0.3625(2) 0.0292(6) Uani 1 1 d .
C8 C 0.1987(3) 0.2485(3) 0.8080(2) 0.0242(5) Uani 1 1 d .
C9 C 0.2488(4) 0.2944(3) 0.6945(2) 0.0271(5) Uani 1 1 d .
H9 H 0.3381 0.2292 0.6537 0.033 Uiso 1 1 calc R
C10 C 0.1657(4) 0.4383(3) 0.6409(2) 0.0258(5) Uani 1 1 d .
C11 C 0.1660(4) 0.6293(3) 0.4815(2) 0.0328(6) Uani 1 1 d .
H11A H 0.2006 0.6818 0.5264 0.039 Uiso 1 1 calc R
H11B H 0.0287 0.6636 0.4832 0.039 Uiso 1 1 calc R
C12 C 0.3029(4) 0.0977(3) 0.8684(2) 0.0311(6) Uani 1 1 d .
C13 C 0.2639(5) 0.8357(3) 0.1905(3) 0.0455(8) Uani 1 1 d .
H13 H 0.2187 0.9313 0.1507 0.055 Uiso 1 1 calc R
C14 C 0.1876(5) 0.8003(3) 0.3002(3) 0.0487(8) Uani 1 1 d .
H14 H 0.0921 0.8714 0.3327 0.058 Uiso 1 1 calc R

loop_
_atom_site_aniso_label
_atom_site_aniso_U_11
_atom_site_aniso_U_22
_atom_site_aniso_U_33
_atom_site_aniso_U_23
_atom_site_aniso_U_13
_atom_site_aniso_U_12
Cd1 0.03313(13) 0.01943(12) 0.01878(12) -0.00065(8) 0.00657(8) -0.00231(9)
O1 0.0441(12) 0.0242(10) 0.0362(12) -0.0037(9) 0.0109(9) 0.0024(9)
O2 0.0460(11) 0.0261(9) 0.0179(9) 0.0015(8) 0.0096(8) -0.0024(8)
O3 0.0392(11) 0.0363(11) 0.0258(11) -0.0084(9) 0.0127(8) -0.0077(9)
O4 0.0724(16) 0.0482(14) 0.0609(16) 0.0078(12) -0.0192(14) -0.0320(13)
O5 0.0658(15) 0.0216(10) 0.0414(13) -0.0020(9) 0.0027(11) 0.0047(10)
O6 0.0392(11) 0.0296(10) 0.0278(11) 0.0112(8) -0.0063(8) -0.0090(9)
N1 0.0346(12) 0.0302(12) 0.0213(11) -0.0012(9) 0.0057(9) -0.0113(10)
C1 0.0268(13) 0.0275(13) 0.0259(14) -0.0066(11) 0.0006(11) -0.0037(11)
C2 0.0236(12) 0.0240(12) 0.0188(12) -0.0027(10) 0.0012(10) -0.0035(10)
C3 0.0282(13) 0.0236(12) 0.0155(12) 0.0003(10) 0.0016(10) -0.0066(11)
C4 0.0313(13) 0.0186(12) 0.0217(13) 0.0015(10) -0.0027(10) -0.0009(10)
C5 0.0419(15) 0.0286(14) 0.0258(15) -0.0065(12) 0.0082(12) -0.0096(12)
C6 0.0408(15) 0.0233(13) 0.0273(14) 0.0012(11) 0.0024(12) -0.0083(12)
C7 0.0351(14) 0.0286(13) 0.0197(13) -0.0001(11) 0.0032(11) -0.0115(12)
C8 0.0265(12) 0.0203(12) 0.0218(13) -0.0007(10) 0.0000(10) -0.0065(10)
C9 0.0269(13) 0.0225(12) 0.0245(13) -0.0055(11) 0.0038(10) -0.0015(11)
C10 0.0296(13) 0.0272(13) 0.0149(12) -0.0001(10) 0.0029(10) -0.0075(11)
C11 0.0432(16) 0.0242(13) 0.0230(14) 0.0011(11) 0.0029(12) -0.0081(12)
C12 0.0292(14) 0.0229(13) 0.0323(16) 0.0041(12) 0.0012(11) -0.0063(11)
C13 0.0540(19) 0.0293(15) 0.0304(16) 0.0055(13) 0.0143(14) -0.0026(14)
C14 0.0556(19) 0.0313(15) 0.0333(17) 0.0005(13) 0.0192(14) 0.0011(14)

loop_
_atom_type_symbol
_atom_type_description
_atom_type_scat_dispersion_real
_atom_type_scat_dispersion_imag
_atom_type_scat_source
C C 0.0033 0.0016 'International Tables Vol C Tables 4.2.6.8 and 6.1.1.4'
H H 0.0000 0.0000 'International Tables Vol C Tables 4.2.6.8 and 6.1.1.4'
Cd Cd -0.8075 1.2024 'International Tables Vol C Tables 4.2.6.8 and 6.1.1.4'
N N 0.0061 0.0033 'International Tables Vol C Tables 4.2.6.8 and 6.1.1.4'
O O 0.0106 0.0060 'International Tables Vol C Tables 4.2.6.8 and 6.1.1.4'

loop_
_geom_angle_atom_site_label_1
_geom_angle_atom_site_label_2
_geom_angle_atom_site_label_3
_geom_angle
_geom_angle_site_symmetry_1
_geom_angle_site_symmetry_3
O1 Cd1 N1 138.32(8) . 1_456
O1 Cd1 O5 89.39(7) . 1_465
N1 Cd1 O5 131.83(8) 1_456 1_465
O1 Cd1 O4 96.72(9) . .
N1 Cd1 O4 85.43(9) 1_456 .
O5 Cd1 O4 81.82(9) 1_465 .
O1 Cd1 O6 91.12(8) . 2_567
N1 Cd1 O6 89.07(7) 1_456 2_567
O5 Cd1 O6 97.81(7) 1_465 2_567
O4 Cd1 O6 172.15(8) . 2_567
O1 Cd1 O3 53.12(6) . .
N1 Cd1 O3 86.49(7) 1_456 .
O5 Cd1 O3 136.24(7) 1_465 .
O4 Cd1 O3 81.41(8) . .
O6 Cd1 O3 103.86(7) 2_567 .
O1 Cd1 O6 132.68(7) . 1_465
N1 Cd1 O6 86.24(7) 1_456 1_465
O5 Cd1 O6 52.60(7) 1_465 1_465
O4 Cd1 O6 103.23(8) . 1_465
O6 Cd1 O6 70.77(7) 2_567 1_465
O3 Cd1 O6 171.03(6) . 1_465
C1 O1 Cd1 100.04(16) . .
C10 O2 C11 115.8(2) . .
C1 O3 Cd1 85.09(16) . .
Cd1 O4 H1W 126.8 . .
Cd1 O4 H2W 123.1 . .
H1W O4 H2W 106.2 . .
C12 O5 Cd1 100.11(18) . 1_645
C12 O6 Cd1 117.09(17) . 2_567
C12 O6 Cd1 85.10(16) . 1_645
Cd1 O6 Cd1 109.23(7) 2_567 1_645
C13 N1 C5 116.8(2) . .
C13 N1 Cd1 119.60(18) . 1_654
C5 N1 Cd1 123.64(18) . 1_654
O3 C1 O1 121.6(2) . .
O3 C1 C2 120.6(2) . .
O1 C1 C2 117.9(2) . .
C3 C2 C4 120.2(2) . .
C3 C2 C1 120.6(2) . .
C4 C2 C1 119.2(2) . .
C2 C3 C8 119.5(2) . .
C2 C3 H3 120.3 . .
C8 C3 H3 120.3 . .
C2 C4 C10 120.0(2) . .
C2 C4 H4 120.0 . .
C10 C4 H4 120.0 . .
N1 C5 C6 124.3(3) . .
N1 C5 H5 117.9 . .
C6 C5 H5 117.9 . .
C5 C6 C7 119.0(2) . .
C5 C6 H6 120.5 . .
C7 C6 H6 120.5 . .
C6 C7 C14 116.9(3) . .
C6 C7 C11 125.4(2) . .
C14 C7 C11 117.7(2) . .
C9 C8 C3 120.6(2) . .
C9 C8 C12 119.9(2) . .
C3 C8 C12 119.4(2) . .
C8 C9 C10 120.1(2) . .
C8 C9 H9 120.0 . .
C10 C9 H9 120.0 . .
O2 C10 C9 116.7(2) . .
O2 C10 C4 123.7(2) . .
C9 C10 C4 119.6(2) . .
O2 C11 C7 111.0(2) . .
O2 C11 H11A 109.4 . .
C7 C11 H11A 109.4 . .
O2 C11 H11B 109.4 . .
C7 C11 H11B 109.4 . .
H11A C11 H11B 108.0 . .
O5 C12 O6 122.2(2) . .
O5 C12 C8 119.5(3) . .
O6 C12 C8 118.3(2) . .
N1 C13 C14 122.6(3) . .
N1 C13 H13 118.7 . .
C14 C13 H13 118.7 . .
C13 C14 C7 120.4(3) . .
C13 C14 H14 119.8 . .
C7 C14 H14 119.8 . .

loop_
_geom_bond_atom_site_label_1
_geom_bond_atom_site_label_2
_geom_bond_distance
_geom_bond_site_symmetry_2
Cd1 O1 2.2696(19) .
Cd1 N1 2.293(2) 1_456
Cd1 O5 2.301(2) 1_465
Cd1 O4 2.310(2) .
Cd1 O6 2.419(2) 2_567
Cd1 O3 2.599(2) .
Cd1 O6 2.610(2) 1_465
O1 C1 1.268(3) .
O2 C10 1.368(3) .
O2 C11 1.422(3) .
O3 C1 1.250(3) .
O4 H1W 0.8598 .
O4 H2W 0.8298 .
O5 C12 1.243(3) .
O5 Cd1 2.301(2) 1_645
O6 C12 1.263(4) .
O6 Cd1 2.419(2) 2_567
O6 Cd1 2.610(2) 1_645
N1 C13 1.330(4) .
N1 C5 1.334(3) .
N1 Cd1 2.293(2) 1_654
C1 C2 1.497(3) .
C2 C3 1.389(3) .
C2 C4 1.389(4) .
C3 C8 1.389(3) .
C3 H3 0.9300 .
C4 C10 1.394(4) .
C4 H4 0.9300 .
C5 C6 1.370(4) .
C5 H5 0.9300 .
C6 C7 1.382(4) .
C6 H6 0.9300 .
C7 C14 1.383(4) .
C7 C11 1.489(4) .
C8 C9 1.378(4) .
C8 C12 1.503(3) .
C9 C10 1.391(3) .
C9 H9 0.9300 .
C11 H11A 0.9700 .
C11 H11B 0.9700 .
C13 C14 1.375(4) .
C13 H13 0.9300 .
C14 H14 0.9300 .

loop_
_geom_torsion_atom_site_label_1
_geom_torsion_atom_site_label_2
_geom_torsion_atom_site_label_3
_geom_torsion_atom_site_label_4
_geom_torsion
_geom_torsion_site_symmetry_1
N1 Cd1 O1 C1 19.1(2) 1_456
O5 Cd1 O1 C1 -153.26(18) 1_465
O4 Cd1 O1 C1 -71.58(18) .
O6 Cd1 O1 C1 108.94(17) 2_567
O3 Cd1 O1 C1 2.38(15) .
O6 Cd1 O1 C1 173.46(15) 1_465
O1 Cd1 O3 C1 -2.39(15) .
N1 Cd1 O3 C1 -171.35(17) 1_456
O5 Cd1 O3 C1 34.2(2) 1_465
O4 Cd1 O3 C1 102.75(17) .
O6 Cd1 O3 C1 -83.18(16) 2_567
O6 Cd1 O3 C1 -135.4(4) 1_465
Cd1 O3 C1 O1 4.0(3) .
Cd1 O3 C1 C2 -174.3(2) .
Cd1 O1 C1 O3 -4.7(3) .
Cd1 O1 C1 C2 173.73(18) .
O3 C1 C2 C3 -15.6(4) .
O1 C1 C2 C3 166.0(2) .
O3 C1 C2 C4 165.4(2) .
O1 C1 C2 C4 -13.0(4) .
C4 C2 C3 C8 -2.1(4) .
C1 C2 C3 C8 178.9(2) .
C3 C2 C4 C10 2.1(4) .
C1 C2 C4 C10 -178.9(2) .
C13 N1 C5 C6 -0.6(4) .
Cd1 N1 C5 C6 179.6(2) 1_654
N1 C5 C6 C7 -0.5(4) .
C5 C6 C7 C14 1.6(4) .
C5 C6 C7 C11 -178.9(3) .
C2 C3 C8 C9 -0.5(4) .
C2 C3 C8 C12 176.2(2) .
C3 C8 C9 C10 3.0(4) .
C12 C8 C9 C10 -173.7(2) .
C11 O2 C10 C9 -170.0(2) .
C11 O2 C10 C4 10.0(4) .
C8 C9 C10 O2 177.1(2) .
C8 C9 C10 C4 -2.9(4) .
C2 C4 C10 O2 -179.6(2) .
C2 C4 C10 C9 0.4(4) .
C10 O2 C11 C7 176.8(2) .
C6 C7 C11 O2 -6.8(4) .
C14 C7 C11 O2 172.7(3) .
Cd1 O5 C12 O6 0.8(3) 1_645
Cd1 O5 C12 C8 178.12(19) 1_645
Cd1 O6 C12 O5 108.4(3) 2_567
Cd1 O6 C12 O5 -0.7(3) 1_645
Cd1 O6 C12 C8 -68.9(3) 2_567
Cd1 O6 C12 C8 -178.0(2) 1_645
C9 C8 C12 O5 -21.6(4) .
C3 C8 C12 O5 161.7(2) .
C9 C8 C12 O6 155.8(2) .
C3 C8 C12 O6 -20.9(4) .
C5 N1 C13 C14 0.6(5) .
Cd1 N1 C13 C14 -179.6(3) 1_654
N1 C13 C14 C7 0.5(6) .
C6 C7 C14 C13 -1.6(5) .
C11 C7 C14 C13 178.8(3) .
